data_4087839
loop_
_publ_author_name
'Hill, Anthony F.'
'Ward, Jas S.'
'Xiong, Yaoyao'

_publ_section_title
;
 Synthesis of a Stable Methylidyne Complex
;
_journal_issue 20
_journal_name_full Organometallics
_journal_page_first 5057
_journal_paper_doi 10.1021/acs.organomet.5b00635
_journal_volume 34
_journal_year 2015
_chemical_absolute_configuration unk
_chemical_compound_source 'Research School of Chemistry'
_chemical_formula_moiety 'C16 H36 N1, C18 H15 F2 Si1'
_chemical_formula_sum 'C34 H51 F2 N Si'
_chemical_formula_weight 539.87
_space_group_IT_number 33
_space_group_name_Hall 'P 2c -2n'
_space_group_name_H-M_alt 'P n a 21'
_symmetry_cell_setting orthorhombic
_symmetry_space_group_name_H-M 'P n a 21'
_atom_sites_solution_hydrogens difmap
_atom_sites_solution_primary other
_audit_creation_date 14-06-01
_audit_creation_method CRYSTALS_ver_14.40
_cell_angle_alpha 90
_cell_angle_beta 90
_cell_angle_gamma 90
_cell_formula_units_Z 4
_cell_length_a 18.3442(2)
_cell_length_b 11.57320(10)
_cell_length_c 15.1368(2)
_cell_measurement_reflns_used 12135
_cell_measurement_temperature 150
_cell_measurement_theta_max 72
_cell_measurement_theta_min 5
_cell_volume 3213.56(6)
_computing_cell_refinement 'CrysAlis, (Oxford Diffraction, 2002)'
_computing_data_collection 'SuperNova, (Oxford Diffraction, 2010)'
_computing_data_reduction 'CrysAlis, (Oxford Diffraction, 2002)'
_computing_molecular_graphics 'Ortep-3 for windows (Farrugia, 1997)'
_computing_publication_material 'CRYSTALS (Betteridge et al., 2003)'
_computing_structure_refinement 'CRYSTALS (Betteridge et al., 2003)'
_computing_structure_solution 'Superflip (Palatinus & Chapuis, 2007)'
_diffrn_ambient_temperature 150
_diffrn_measured_fraction_theta_full 0.995
_diffrn_measured_fraction_theta_max 0.995
_diffrn_measurement_device Area
_diffrn_measurement_device_type 'Oxford Diffraction SuperNova'
_diffrn_measurement_method \w
_diffrn_radiation_monochromator Mirror
_diffrn_radiation_type 'Cu K\a'
_diffrn_radiation_wavelength 1.54184
_diffrn_reflns_av_R_equivalents 0.022
_diffrn_reflns_limit_h_max 22
_diffrn_reflns_limit_h_min -22
_diffrn_reflns_limit_k_max 13
_diffrn_reflns_limit_k_min -14
_diffrn_reflns_limit_l_max 10
_diffrn_reflns_limit_l_min -18
_diffrn_reflns_number 17804
_diffrn_reflns_theta_full 72.230
_diffrn_reflns_theta_max 72.230
_diffrn_reflns_theta_min 4.517
_diffrn_standards_number 0
_exptl_absorpt_coefficient_mu 0.900
_exptl_absorpt_correction_T_max 0.91
_exptl_absorpt_correction_T_min 0.85
_exptl_absorpt_correction_type multi-scan
_exptl_absorpt_process_details 'CrysAlis, (Oxford Diffraction, 2002)'
_exptl_crystal_colour colourless
_exptl_crystal_density_diffrn 1.116
_exptl_crystal_density_method 'not measured'
_exptl_crystal_description block
_exptl_crystal_F_000 1176
_exptl_crystal_size_max 0.244
_exptl_crystal_size_mid 0.134
_exptl_crystal_size_min 0.110
_refine_diff_density_max 0.21
_refine_diff_density_min -0.20
_refine_ls_extinction_method None
_refine_ls_goodness_of_fit_ref 0.9988
_refine_ls_hydrogen_treatment noref
_refine_ls_matrix_type full
_refine_ls_number_parameters 343
_refine_ls_number_reflns 4637
_refine_ls_number_restraints 1
_refine_ls_R_factor_all 0.0315
_refine_ls_R_factor_gt 0.0309
_refine_ls_shift/su_max 0.0043852
_refine_ls_shift/su_mean 0.0002303
_refine_ls_structure_factor_coef Fsqd
_refine_ls_weighting_details
;
 Method= Modified Sheldrick 
 w=1/[\s^2^(F^2^) + ( 0.06P)^2^ + 0.42P] 
 ,where P=(max(Fo^2^,0) + 2Fc^2^)/3 
;
_refine_ls_weighting_scheme calc
_refine_ls_wR_factor_all 0.0827
_refine_ls_wR_factor_gt 0.0820
_refine_ls_wR_factor_ref 0.0827
_reflns_limit_h_max 22
_reflns_limit_h_min 0
_reflns_limit_k_max 14
_reflns_limit_k_min 0
_reflns_limit_l_max 10
_reflns_limit_l_min -18
_reflns_number_gt 4546
_reflns_number_total 4661
_reflns_threshold_expression I>2.0\s(I)
_oxford_diffrn_Wilson_B_factor 1.18
_oxford_diffrn_Wilson_scale 0.06
_oxford_refine_ls_r_factor_ref 0.0315
_oxford_refine_ls_scale 5.17(7)
_oxford_reflns_number_all 4637
_oxford_reflns_threshold_expression_ref I>0.0\s(I)
_oxford_structure_analysis_title 'C:\Users\Jas\Desktop\JX048(3)\Da At 21: 9 on'
_cod_data_source_file om5b00635_si_002.cif
_cod_data_source_block SiF2Ph3
_cod_depositor_comments
;
The following automatic conversions were performed:

data item '_atom_sites_solution_primary' value 'Other' was changed to
'other' in accordance with the
/home/saulius/struct/COD-crude-data/automatic-downloads/DataCite-retrospective/ACS/depositions/lib/dictionaries/cif_core.dic
dictionary named 'cif_core.dic' version 2.4.2 last updated on
2011-04-26.

Automatic conversion script
Id: cif_fix_values 6909 2019-04-08 15:41:33Z antanas 
;
_cod_original_sg_symbol_H-M 'P n a 21 '
_cod_original_formula_sum 'C34 H51 F2 N1 Si1'
_cod_database_code 4087839

loop_
_symmetry_equiv_pos_as_xyz
x,y,z
-x,-y,z+1/2
-x+1/2,y+1/2,z+1/2
x+1/2,-y+1/2,z

loop_
_atom_site_label
_atom_site_type_symbol
_atom_site_fract_x
_atom_site_fract_y
_atom_site_fract_z
_atom_site_U_iso_or_equiv
_atom_site_occupancy
_atom_site_adp_type
F1 F 0.15167(5) 0.47170(9) 0.60524(8) 0.0371 1.0000 Uani
F2 F 0.15775(5) 0.35766(8) 0.39423(8) 0.0319 1.0000 Uani
N1 N 0.14675(7) 0.64744(11) 0.83528(10) 0.0269 1.0000 Uani
Si1 Si 0.15363(2) 0.41551(3) 0.49920(6) 0.0261 1.0000 Uani
C1 C 0.20379(8) 0.72501(13) 0.79256(12) 0.0284 1.0000 Uani
C2 C 0.20936(10) 0.71797(14) 0.69316(13) 0.0345 1.0000 Uani
C3 C 0.27360(12) 0.7882(2) 0.66135(15) 0.0515 1.0000 Uani
C4 C 0.28237(14) 0.78760(19) 0.56232(16) 0.0533 1.0000 Uani
C5 C 0.07133(8) 0.67073(14) 0.79852(13) 0.0333 1.0000 Uani
C6 C 0.04203(9) 0.79206(15) 0.81228(15) 0.0397 1.0000 Uani
C7 C -0.03146(10) 0.80379(18) 0.76658(17) 0.0480 1.0000 Uani
C8 C -0.06277(12) 0.9245(2) 0.7778(2) 0.0606 1.0000 Uani
C9 C 0.16183(8) 0.52064(13) 0.81564(12) 0.0289 1.0000 Uani
C10 C 0.23665(9) 0.47628(14) 0.84121(14) 0.0362 1.0000 Uani
C11 C 0.24099(10) 0.34653(15) 0.82283(14) 0.0395 1.0000 Uani
C12 C 0.31734(12) 0.29943(18) 0.8372(2) 0.0565 1.0000 Uani
C13 C 0.15024(9) 0.67258(15) 0.93376(12) 0.0324 1.0000 Uani
C14 C 0.09810(12) 0.60357(19) 0.99079(15) 0.0509 1.0000 Uani
C15 C 0.10508(18) 0.6352(2) 1.08843(17) 0.0655 1.0000 Uani
C16 C 0.1787(2) 0.6142(3) 1.1271(2) 0.0870 1.0000 Uani
C21 C 0.12447(8) 0.26807(14) 0.54524(12) 0.0284 1.0000 Uani
C22 C 0.09381(11) 0.25580(16) 0.62908(14) 0.0410 1.0000 Uani
C23 C 0.07298(13) 0.1493(2) 0.66260(15) 0.0518 1.0000 Uani
C24 C 0.08385(11) 0.05004(17) 0.61397(16) 0.0478 1.0000 Uani
C25 C 0.11442(11) 0.05863(16) 0.53107(16) 0.0469 1.0000 Uani
C26 C 0.13314(9) 0.16575(14) 0.49715(14) 0.0377 1.0000 Uani
C31 C 0.25416(8) 0.45621(12) 0.49013(13) 0.0294 1.0000 Uani
C32 C 0.28199(9) 0.50204(14) 0.41197(13) 0.0345 1.0000 Uani
C33 C 0.35511(10) 0.53347(16) 0.40405(17) 0.0461 1.0000 Uani
C34 C 0.40246(10) 0.51597(17) 0.47295(18) 0.0518 1.0000 Uani
C35 C 0.37664(10) 0.46986(18) 0.55138(18) 0.0491 1.0000 Uani
C36 C 0.30314(9) 0.44243(16) 0.56019(14) 0.0380 1.0000 Uani
C41 C 0.08433(8) 0.52897(14) 0.46001(14) 0.0336 1.0000 Uani
C42 C 0.06837(9) 0.54441(15) 0.37037(14) 0.0383 1.0000 Uani
C43 C 0.01994(11) 0.62856(18) 0.34024(17) 0.0493 1.0000 Uani
C44 C -0.01451(11) 0.69912(18) 0.3995(2) 0.0577 1.0000 Uani
C45 C -0.00051(12) 0.6872(2) 0.4879(2) 0.0615 1.0000 Uani
C46 C 0.04869(11) 0.60345(17) 0.51796(16) 0.0472 1.0000 Uani
H11 H 0.1918 0.8031 0.8089 0.0334 1.0000 Uiso
H12 H 0.2501 0.7034 0.8172 0.0329 1.0000 Uiso
H22 H 0.1648 0.7482 0.6683 0.0439 1.0000 Uiso
H21 H 0.2158 0.6392 0.6750 0.0448 1.0000 Uiso
H32 H 0.2707 0.8660 0.6835 0.0639 1.0000 Uiso
H31 H 0.3176 0.7528 0.6869 0.0646 1.0000 Uiso
H41 H 0.3268 0.8223 0.5418 0.0788 1.0000 Uiso
H43 H 0.2427 0.8300 0.5364 0.0800 1.0000 Uiso
H42 H 0.2793 0.7114 0.5363 0.0801 1.0000 Uiso
H51 H 0.0382 0.6183 0.8284 0.0397 1.0000 Uiso
H52 H 0.0742 0.6531 0.7368 0.0392 1.0000 Uiso
H62 H 0.0371 0.8082 0.8746 0.0471 1.0000 Uiso
H61 H 0.0763 0.8471 0.7864 0.0465 1.0000 Uiso
H72 H -0.0655 0.7492 0.7934 0.0573 1.0000 Uiso
H71 H -0.0251 0.7889 0.7051 0.0577 1.0000 Uiso
H81 H -0.1095 0.9325 0.7486 0.0906 1.0000 Uiso
H83 H -0.0697 0.9419 0.8408 0.0907 1.0000 Uiso
H82 H -0.0293 0.9814 0.7488 0.0892 1.0000 Uiso
H91 H 0.1249 0.4765 0.8471 0.0333 1.0000 Uiso
H92 H 0.1526 0.5092 0.7529 0.0350 1.0000 Uiso
H102 H 0.2455 0.4923 0.9038 0.0436 1.0000 Uiso
H101 H 0.2732 0.5157 0.8088 0.0449 1.0000 Uiso
H112 H 0.2061 0.3063 0.8614 0.0470 1.0000 Uiso
H111 H 0.2277 0.3309 0.7637 0.0479 1.0000 Uiso
H121 H 0.3170 0.2172 0.8309 0.0845 1.0000 Uiso
H122 H 0.3348 0.3220 0.8947 0.0848 1.0000 Uiso
H123 H 0.3520 0.3292 0.7950 0.0848 1.0000 Uiso
H132 H 0.1414 0.7515 0.9420 0.0390 1.0000 Uiso
H131 H 0.1987 0.6558 0.9511 0.0382 1.0000 Uiso
H142 H 0.0513 0.6121 0.9718 0.0614 1.0000 Uiso
H141 H 0.1075 0.5217 0.9837 0.0598 1.0000 Uiso
H151 H 0.0911 0.7171 1.0981 0.0792 1.0000 Uiso
H152 H 0.0755 0.5735 1.1303 0.0769 1.0000 Uiso
H162 H 0.1747 0.6142 1.1928 0.1332 1.0000 Uiso
H161 H 0.2148 0.6749 1.1021 0.1337 1.0000 Uiso
H163 H 0.1917 0.5343 1.1081 0.1328 1.0000 Uiso
H221 H 0.0870 0.3212 0.6652 0.0496 1.0000 Uiso
H231 H 0.0511 0.1419 0.7201 0.0627 1.0000 Uiso
H241 H 0.0706 -0.0225 0.6363 0.0582 1.0000 Uiso
H251 H 0.1222 -0.0067 0.4948 0.0567 1.0000 Uiso
H261 H 0.1524 0.1694 0.4405 0.0462 1.0000 Uiso
H321 H 0.2507 0.5146 0.3641 0.0394 1.0000 Uiso
H331 H 0.3719 0.5662 0.3511 0.0540 1.0000 Uiso
H341 H 0.4523 0.5338 0.4662 0.0616 1.0000 Uiso
H351 H 0.4089 0.4560 0.5999 0.0579 1.0000 Uiso
H361 H 0.2846 0.4139 0.6170 0.0460 1.0000 Uiso
H421 H 0.0923 0.4961 0.3285 0.0460 1.0000 Uiso
H431 H 0.0100 0.6362 0.2780 0.0589 1.0000 Uiso
H441 H -0.0481 0.7562 0.3785 0.0693 1.0000 Uiso
H451 H -0.0240 0.7339 0.5306 0.0730 1.0000 Uiso
H461 H 0.0551 0.5923 0.5785 0.0551 1.0000 Uiso

loop_
_atom_site_aniso_label
_atom_site_aniso_U_11
_atom_site_aniso_U_22
_atom_site_aniso_U_33
_atom_site_aniso_U_23
_atom_site_aniso_U_13
_atom_site_aniso_U_12
F1 0.0431(5) 0.0378(5) 0.0304(5) -0.0108(4) 0.0026(4) -0.0055(4)
F2 0.0365(5) 0.0328(4) 0.0264(5) -0.0044(4) -0.0008(4) -0.0040(3)
N1 0.0272(6) 0.0256(6) 0.0278(7) -0.0011(5) -0.0023(5) -0.0040(5)
Si1 0.02627(18) 0.02609(18) 0.0260(2) -0.00454(17) -0.00069(17) -0.00215(13)
C1 0.0286(7) 0.0257(7) 0.0308(8) -0.0012(6) -0.0016(6) -0.0065(6)
C2 0.0401(8) 0.0326(7) 0.0308(8) -0.0004(7) -0.0008(7) -0.0089(7)
C3 0.0553(12) 0.0597(12) 0.0395(11) 0.0002(10) 0.0077(9) -0.0237(10)
C4 0.0720(14) 0.0455(10) 0.0426(12) 0.0013(9) 0.0162(11) -0.0089(9)
C5 0.0269(7) 0.0346(8) 0.0384(9) 0.0028(7) -0.0031(7) -0.0063(6)
C6 0.0324(8) 0.0359(8) 0.0508(11) 0.0053(8) 0.0000(8) 0.0008(6)
C7 0.0321(8) 0.0525(11) 0.0593(13) 0.0157(10) 0.0039(9) 0.0046(8)
C8 0.0411(10) 0.0595(13) 0.0813(18) 0.0281(12) 0.0162(11) 0.0136(9)
C9 0.0324(7) 0.0234(7) 0.0310(8) -0.0016(6) -0.0016(7) -0.0044(5)
C10 0.0334(8) 0.0286(8) 0.0465(10) -0.0012(7) -0.0028(7) -0.0008(6)
C11 0.0434(9) 0.0304(8) 0.0447(11) -0.0021(8) 0.0005(8) 0.0033(7)
C12 0.0484(11) 0.0395(9) 0.0816(17) -0.0001(11) 0.0011(11) 0.0124(8)
C13 0.0379(8) 0.0318(8) 0.0276(8) -0.0023(7) 0.0008(7) -0.0041(6)
C14 0.0610(12) 0.0539(11) 0.0379(11) -0.0018(9) 0.0126(10) -0.0191(9)
C15 0.102(2) 0.0583(13) 0.0360(11) -0.0034(10) 0.0162(13) -0.0189(13)
C16 0.145(3) 0.0724(17) 0.0439(14) 0.0015(13) -0.0017(18) 0.0137(19)
C21 0.0249(6) 0.0318(7) 0.0286(8) -0.0022(6) -0.0026(6) -0.0018(6)
C22 0.0505(11) 0.0409(9) 0.0317(9) -0.0030(7) 0.0048(8) -0.0067(8)
C23 0.0651(13) 0.0539(11) 0.0365(10) 0.0075(9) 0.0071(10) -0.0131(10)
C24 0.0503(11) 0.0382(9) 0.0549(12) 0.0147(10) 0.0022(10) -0.0068(8)
C25 0.0501(10) 0.0298(8) 0.0608(13) -0.0031(9) 0.0133(10) 0.0004(7)
C26 0.0395(8) 0.0331(8) 0.0406(9) -0.0032(8) 0.0102(8) -0.0036(6)
C31 0.0298(7) 0.0222(6) 0.0362(9) -0.0056(7) -0.0008(7) -0.0004(5)
C32 0.0356(8) 0.0262(7) 0.0417(10) -0.0022(7) 0.0040(8) -0.0004(6)
C33 0.0405(9) 0.0333(8) 0.0645(14) -0.0074(9) 0.0155(10) -0.0075(7)
C34 0.0283(8) 0.0409(9) 0.0861(18) -0.0168(11) 0.0048(9) -0.0059(7)
C35 0.0343(9) 0.0451(10) 0.0680(14) -0.0147(10) -0.0157(10) 0.0015(7)
C36 0.0366(8) 0.0349(8) 0.0424(10) -0.0063(8) -0.0079(8) -0.0005(7)
C41 0.0258(7) 0.0280(7) 0.0470(10) -0.0034(7) -0.0013(7) -0.0045(6)
C42 0.0317(8) 0.0350(8) 0.0481(11) 0.0066(8) -0.0041(8) -0.0068(6)
C43 0.0373(9) 0.0437(10) 0.0670(14) 0.0130(10) -0.0133(9) -0.0055(8)
C44 0.0400(9) 0.0444(10) 0.0888(19) 0.0080(12) -0.0129(11) 0.0043(8)
C45 0.0499(11) 0.0446(10) 0.0898(19) -0.0149(12) 0.0074(13) 0.0120(8)
C46 0.0415(9) 0.0436(9) 0.0566(14) -0.0119(9) -0.0011(9) 0.0054(7)

loop_
_atom_type_symbol
_atom_type_scat_dispersion_real
_atom_type_scat_dispersion_imag
_atom_type_scat_Cromer_Mann_a1
_atom_type_scat_Cromer_Mann_b1
_atom_type_scat_Cromer_Mann_a2
_atom_type_scat_Cromer_Mann_b2
_atom_type_scat_Cromer_Mann_a3
_atom_type_scat_Cromer_Mann_b3
_atom_type_scat_Cromer_Mann_a4
_atom_type_scat_Cromer_Mann_b4
_atom_type_scat_Cromer_Mann_c
_atom_type_scat_source
C 0.0181 0.0091 2.3100 20.8439 1.0200 10.2075 1.5886 0.5687 0.8650 51.6512 0.2156 'International Tables Vol C 4.2.6.8 and 6.1.1.4'
H 0.0000 0.0000 0.4930 10.5109 0.3229 26.1257 0.1402 3.1424 0.0408 57.7998 0.0030 'International Tables Vol C 4.2.6.8 and 6.1.1.4'
F 0.0727 0.0534 3.5392 10.2825 2.6412 4.2944 1.5170 0.2615 1.0243 26.1476 0.2776 'International Tables Vol C 4.2.6.8 and 6.1.1.4'
N 0.0311 0.0180 12.2126 0.0057 3.1322 9.8933 2.0125 28.9975 1.1663 0.5826 -11.5290 'International Tables Vol C 4.2.6.8 and 6.1.1.4'
Si 0.2541 0.3302 6.2915 2.4386 3.0353 32.3337 1.9891 0.6785 1.5410 81.6937 1.1407 'International Tables Vol C 4.2.6.8 and 6.1.1.4'

loop_
_geom_angle_atom_site_label_1
_geom_angle_atom_site_label_2
_geom_angle_atom_site_label_3
_geom_angle
_geom_angle_publ_flag
C1 N1 C5 111.50(12) yes
C1 N1 C9 111.13(12) yes
C5 N1 C9 105.40(11) yes
C1 N1 C13 105.94(12) yes
C5 N1 C13 111.37(13) yes
C9 N1 C13 111.61(13) yes
F1 Si1 F2 178.46(5) yes
F1 Si1 C21 89.51(6) yes
F2 Si1 C21 90.09(6) yes
F1 Si1 C31 89.66(6) yes
F2 Si1 C31 89.27(6) yes
C21 Si1 C31 120.99(7) yes
F1 Si1 C41 90.90(7) yes
F2 Si1 C41 90.57(7) yes
C21 Si1 C41 122.36(7) yes
C31 Si1 C41 116.65(7) yes
N1 C1 C2 115.96(13) yes
N1 C1 H11 106.7 no
C2 C1 H11 108.8 no
N1 C1 H12 106.8 no
C2 C1 H12 108.2 no
H11 C1 H12 110.4 no
C1 C2 C3 109.97(15) yes
C1 C2 H22 108.1 no
C3 C2 H22 110.0 no
C1 C2 H21 110.2 no
C3 C2 H21 108.9 no
H22 C2 H21 109.7 no
C2 C3 C4 113.45(18) yes
C2 C3 H32 110.4 no
C4 C3 H32 110.9 no
C2 C3 H31 106.9 no
C4 C3 H31 107.6 no
H32 C3 H31 107.3 no
C3 C4 H41 114.2 no
C3 C4 H43 108.8 no
H41 C4 H43 107.3 no
C3 C4 H42 113.7 no
H41 C4 H42 107.4 no
H43 C4 H42 104.8 no
N1 C5 C6 115.94(14) yes
N1 C5 H51 106.9 no
C6 C5 H51 107.0 no
N1 C5 H52 105.7 no
C6 C5 H52 110.5 no
H51 C5 H52 110.8 no
C5 C6 C7 109.50(16) yes
C5 C6 H62 110.3 no
C7 C6 H62 110.1 no
C5 C6 H61 108.7 no
C7 C6 H61 109.3 no
H62 C6 H61 109.0 no
C6 C7 C8 111.47(19) yes
C6 C7 H72 108.7 no
C8 C7 H72 107.9 no
C6 C7 H71 108.7 no
C8 C7 H71 108.7 no
H72 C7 H71 111.5 no
C7 C8 H81 111.8 no
C7 C8 H83 110.3 no
H81 C8 H83 108.0 no
C7 C8 H82 108.9 no
H81 C8 H82 106.2 no
H83 C8 H82 111.7 no
N1 C9 C10 116.17(12) yes
N1 C9 H91 106.5 no
C10 C9 H91 109.2 no
N1 C9 H92 106.8 no
C10 C9 H92 111.1 no
H91 C9 H92 106.6 no
C9 C10 C11 109.46(14) yes
C9 C10 H102 109.5 no
C11 C10 H102 110.7 no
C9 C10 H101 110.2 no
C11 C10 H101 110.0 no
H102 C10 H101 107.0 no
C10 C11 C12 111.98(16) yes
C10 C11 H112 108.8 no
C12 C11 H112 110.2 no
C10 C11 H111 110.3 no
C12 C11 H111 107.7 no
H112 C11 H111 107.7 no
C11 C12 H121 109.7 no
C11 C12 H122 109.9 no
H121 C12 H122 111.3 no
C11 C12 H123 112.6 no
H121 C12 H123 107.0 no
H122 C12 H123 106.3 no
N1 C13 C14 115.53(15) yes
N1 C13 H132 108.1 no
C14 C13 H132 109.2 no
N1 C13 H131 105.8 no
C14 C13 H131 109.1 no
H132 C13 H131 109.0 no
C13 C14 C15 111.80(17) yes
C13 C14 H142 111.0 no
C15 C14 H142 111.0 no
C13 C14 H141 109.8 no
C15 C14 H141 109.0 no
H142 C14 H141 103.9 no
C14 C15 C16 114.6(2) yes
C14 C15 H151 110.5 no
C16 C15 H151 109.3 no
C14 C15 H152 111.1 no
C16 C15 H152 96.6 no
H151 C15 H152 114.1 no
C15 C16 H162 109.0 no
C15 C16 H161 108.9 no
H162 C16 H161 114.3 no
C15 C16 H163 104.7 no
H162 C16 H163 107.7 no
H161 C16 H163 111.7 no
Si1 C21 C22 122.22(13) yes
Si1 C21 C26 122.14(13) yes
C22 C21 C26 115.64(16) yes
C21 C22 C23 122.31(18) yes
C21 C22 H221 120.0 no
C23 C22 H221 117.7 no
C22 C23 C24 120.36(19) yes
C22 C23 H231 121.7 no
C24 C23 H231 118.0 no
C23 C24 C25 118.99(18) yes
C23 C24 H241 121.2 no
C25 C24 H241 119.9 no
C24 C25 C26 120.20(18) yes
C24 C25 H251 122.1 no
C26 C25 H251 117.7 no
C21 C26 C25 122.45(18) yes
C21 C26 H261 119.0 no
C25 C26 H261 118.5 no
Si1 C31 C32 120.60(13) yes
Si1 C31 C36 122.55(14) yes
C32 C31 C36 116.85(15) yes
C31 C32 C33 121.63(18) yes
C31 C32 H321 119.4 no
C33 C32 H321 118.9 no
C32 C33 C34 120.3(2) yes
C32 C33 H331 119.7 no
C34 C33 H331 120.0 no
C33 C34 C35 119.45(17) yes
C33 C34 H341 119.9 no
C35 C34 H341 120.6 no
C34 C35 C36 120.09(19) yes
C34 C35 H351 120.7 no
C36 C35 H351 119.2 no
C31 C36 C35 121.58(19) yes
C31 C36 H361 118.7 no
C35 C36 H361 119.7 no
Si1 C41 C42 121.66(14) yes
Si1 C41 C46 122.63(16) yes
C42 C41 C46 115.68(17) yes
C41 C42 C43 122.6(2) yes
C41 C42 H421 118.3 no
C43 C42 H421 119.1 no
C42 C43 C44 119.8(2) yes
C42 C43 H431 120.3 no
C44 C43 H431 119.9 no
C43 C44 C45 119.6(2) yes
C43 C44 H441 119.4 no
C45 C44 H441 121.0 no
C44 C45 C46 120.5(2) yes
C44 C45 H451 121.6 no
C46 C45 H451 117.9 no
C45 C46 C41 121.8(2) yes
C45 C46 H461 119.7 no
C41 C46 H461 118.3 no

loop_
_geom_bond_atom_site_label_1
_geom_bond_atom_site_label_2
_geom_bond_distance
_geom_bond_publ_flag
F1 Si1 1.7323(11) yes
F2 Si1 1.7257(10) yes
N1 C1 1.5227(19) yes
N1 C5 1.515(2) yes
N1 C9 1.5226(19) yes
N1 C13 1.520(2) yes
Si1 C21 1.9192(16) yes
Si1 C31 1.9084(15) yes
Si1 C41 1.9215(18) yes
C1 C2 1.510(2) yes
C1 H11 0.963 no
C1 H12 0.960 no
C2 C3 1.510(2) yes
C2 H22 0.965 no
C2 H21 0.959 no
C3 C4 1.508(3) yes
C3 H32 0.963 no
C3 H31 0.984 no
C4 H41 0.959 no
C4 H43 0.960 no
C4 H42 0.968 no
C5 C6 1.518(2) yes
C5 H51 0.971 no
C5 H52 0.958 no
C6 C7 1.521(3) yes
C6 H62 0.965 no
C6 H61 0.977 no
C7 C8 1.520(3) yes
C7 H72 0.977 no
C7 H71 0.953 no
C8 H81 0.968 no
C8 H83 0.983 no
C8 H82 1.002 no
C9 C10 1.516(2) yes
C9 H91 0.974 no
C9 H92 0.974 no
C10 C11 1.529(2) yes
C10 H102 0.979 no
C10 H101 0.949 no
C11 C12 1.519(3) yes
C11 H112 0.983 no
C11 H111 0.945 no
C12 H121 0.956 no
C12 H122 0.963 no
C12 H123 0.964 no
C13 C14 1.516(2) yes
C13 H132 0.936 no
C13 H131 0.947 no
C14 C15 1.528(3) yes
C14 H142 0.911 no
C14 H141 0.969 no
C15 C16 1.492(5) yes
C15 H151 0.992 no
C15 H152 1.099 no
C16 H162 0.998 no
C16 H161 1.037 no
C16 H163 0.998 no
C21 C22 1.395(2) yes
C21 C26 1.399(2) yes
C22 C23 1.386(3) yes
C22 H221 0.942 no
C23 C24 1.379(3) yes
C23 H231 0.963 no
C24 C25 1.378(3) yes
C24 H241 0.937 no
C25 C26 1.385(3) yes
C25 H251 0.945 no
C26 H261 0.929 no
C31 C32 1.394(2) yes
C31 C36 1.399(2) yes
C32 C33 1.395(2) yes
C32 H321 0.936 no
C33 C34 1.372(3) yes
C33 H331 0.938 no
C34 C35 1.385(4) yes
C34 H341 0.942 no
C35 C36 1.391(3) yes
C35 H351 0.956 no
C36 H361 0.982 no
C41 C42 1.400(3) yes
C41 C46 1.393(3) yes
C42 C43 1.395(3) yes
C42 H421 0.952 no
C43 C44 1.368(4) yes
C43 H431 0.964 no
C44 C45 1.370(4) yes
C44 H441 0.958 no
C45 C46 1.401(3) yes
C45 H451 0.945 no
C46 H461 0.934 no
